data_4106417
loop_
_publ_author_name
'Koji Nakano'
'Kazuki Kobayashi'
'Kyoko Nozaki'

_publ_section_title
;
 Tetravalent Metal Complexes as a New Family of Catalysts for
 Copolymerization of Epoxides with Carbon Dioxide
;
_journal_name_full 'Journal of the American Chemical Society'
_journal_page_first 10720
_journal_page_last 10723
_journal_paper_doi 10.1021/ja203382q
_journal_volume 133
_journal_year 2011
_chemical_formula_sum 'C47 H57 Cl N2 O3 Sn'
_chemical_formula_weight 852.09
_chemical_name_systematic
; 
 ? 
;
_space_group_IT_number 14
_symmetry_cell_setting monoclinic
_symmetry_space_group_name_Hall '-P 2ybc'
_symmetry_space_group_name_H-M 'P 1 21/c 1'
_atom_sites_solution_hydrogens geom
_atom_sites_solution_primary direct
_atom_sites_solution_secondary difmap
_audit_creation_method SHELXL-97
_cell_angle_alpha 90.00
_cell_angle_beta 96.559(9)
_cell_angle_gamma 90.00
_cell_formula_units_Z 4
_cell_length_a 9.453(4)
_cell_length_b 18.891(9)
_cell_length_c 25.813(12)
_cell_measurement_temperature 93(2)
_cell_volume 4579(4)
_computing_structure_refinement 'SHELXL-97 (Sheldrick, 1997)'
_computing_structure_solution 'SHELXS-97 (Sheldrick, 1990)'
_diffrn_ambient_temperature 93(2)
_diffrn_measured_fraction_theta_full 0.994
_diffrn_measured_fraction_theta_max 0.994
_diffrn_radiation_monochromator graphite
_diffrn_radiation_source 'fine-focus sealed tube'
_diffrn_radiation_type MoK\a
_diffrn_radiation_wavelength 0.71075
_diffrn_reflns_av_R_equivalents 0.1536
_diffrn_reflns_av_sigmaI/netI 0.1692
_diffrn_reflns_limit_h_max 11
_diffrn_reflns_limit_h_min -11
_diffrn_reflns_limit_k_max 22
_diffrn_reflns_limit_k_min -20
_diffrn_reflns_limit_l_max 29
_diffrn_reflns_limit_l_min -30
_diffrn_reflns_number 27193
_diffrn_reflns_theta_full 25.00
_diffrn_reflns_theta_max 25.00
_diffrn_reflns_theta_min 2.63
_exptl_absorpt_coefficient_mu 0.655
_exptl_absorpt_correction_T_max 0.9935
_exptl_absorpt_correction_T_min 0.9374
_exptl_crystal_density_diffrn 1.236
_exptl_crystal_F_000 1776
_exptl_crystal_size_max 0.10
_exptl_crystal_size_mid 0.02
_exptl_crystal_size_min 0.01
_refine_diff_density_max 5.011
_refine_diff_density_min -1.710
_refine_diff_density_rms 0.253
_refine_ls_extinction_method none
_refine_ls_goodness_of_fit_ref 1.110
_refine_ls_hydrogen_treatment mixed
_refine_ls_matrix_type full
_refine_ls_number_parameters 499
_refine_ls_number_reflns 8024
_refine_ls_number_restraints 0
_refine_ls_restrained_S_all 1.110
_refine_ls_R_factor_all 0.2085
_refine_ls_R_factor_gt 0.1637
_refine_ls_shift/su_max 2.035
_refine_ls_shift/su_mean 0.004
_refine_ls_structure_factor_coef Fsqd
_refine_ls_weighting_details 'calc w=1/[\s^2^(Fo^2^)+(0.1351P)^2^+184.5446P] where P=(Fo^2^+2Fc^2^)/3'
_refine_ls_weighting_scheme calc
_refine_ls_wR_factor_gt 0.3702
_refine_ls_wR_factor_ref 0.4006
_reflns_number_gt 5372
_reflns_number_total 8024
_reflns_threshold_expression >2sigma(I)
_cod_data_source_file ja203382q_si_002_4.cif
_cod_data_source_block 1d
_cod_database_code 4106417

loop_
_symmetry_equiv_pos_as_xyz
'x, y, z'
'-x, y+1/2, -z+1/2'
'-x, -y, -z'
'x, -y-1/2, z-1/2'

loop_
_atom_site_label
_atom_site_type_symbol
_atom_site_fract_x
_atom_site_fract_y
_atom_site_fract_z
_atom_site_U_iso_or_equiv
_atom_site_adp_type
_atom_site_occupancy
_atom_site_symmetry_multiplicity
_atom_site_calc_flag
_atom_site_refinement_flags
Sn1 Sn 0.60512(11) 0.02731(6) 0.26951(4) 0.0200(4) Uani 1 1 d .
O1 O 0.5175(12) -0.0154(6) 0.2041(4) 0.024(3) Uani 1 1 d .
C1 C 0.5702(18) -0.0352(9) 0.1592(7) 0.026(4) Uani 1 1 d .
C2 C 0.4821(17) -0.0759(9) 0.1215(6) 0.025(4) Uani 1 1 d .
C3 C 0.5379(17) -0.0955(8) 0.0766(6) 0.022(4) Uani 1 1 d .
H1 H 0.4806 -0.1235 0.0518 0.026 Uiso 1 1 calc R
C4 C 0.6758(18) -0.0763(8) 0.0653(6) 0.023(4) Uani 1 1 d .
C5 C 0.7568(16) -0.0366(9) 0.1011(6) 0.023(4) Uani 1 1 d .
H2 H 0.8509 -0.0248 0.0946 0.027 Uiso 1 1 calc R
C6 C 0.7063(16) -0.0115(7) 0.1485(6) 0.016(3) Uani 1 1 d .
C7 C 0.3310(19) -0.0980(9) 0.1315(7) 0.028(4) Uani 1 1 d .
C8 C 0.2405(17) -0.0350(11) 0.1439(7) 0.036(4) Uani 1 1 d .
H3 H 0.1488 -0.0518 0.1533 0.053 Uiso 1 1 calc R
H4 H 0.2244 -0.0042 0.1132 0.053 Uiso 1 1 calc R
H5 H 0.2901 -0.0083 0.1731 0.053 Uiso 1 1 calc R
C9 C 0.3512(14) -0.1458(7) 0.1735(6) 0.014(3) Uani 1 1 d .
H6 H 0.4065 -0.1228 0.2032 0.021 Uiso 1 1 calc R
H7 H 0.4027 -0.1875 0.1631 0.021 Uiso 1 1 calc R
H8 H 0.2584 -0.1603 0.1833 0.021 Uiso 1 1 calc R
C10 C 0.2543(19) -0.1367(10) 0.0846(7) 0.032(4) Uani 1 1 d .
H9 H 0.3101 -0.1781 0.0765 0.048 Uiso 1 1 calc R
H10 H 0.2430 -0.1048 0.0545 0.048 Uiso 1 1 calc R
H11 H 0.1603 -0.1521 0.0927 0.048 Uiso 1 1 calc R
C11 C 0.729(2) -0.0990(10) 0.0131(6) 0.030(4) Uani 1 1 d .
C12 C 0.869(2) -0.0688(13) 0.0058(7) 0.047(6) Uani 1 1 d .
H12 H 0.9067 -0.0927 -0.0234 0.070 Uiso 1 1 calc R
H13 H 0.9343 -0.0755 0.0377 0.070 Uiso 1 1 calc R
H14 H 0.8583 -0.0182 -0.0018 0.070 Uiso 1 1 calc R
C13 C 0.617(2) -0.0810(13) -0.0311(7) 0.048(6) Uani 1 1 d .
H15 H 0.6158 -0.0296 -0.0367 0.072 Uiso 1 1 calc R
H16 H 0.5238 -0.0966 -0.0226 0.072 Uiso 1 1 calc R
H17 H 0.6394 -0.1048 -0.0629 0.072 Uiso 1 1 calc R
C14 C 0.735(2) -0.1817(9) 0.0155(8) 0.041(5) Uani 1 1 d .
H18 H 0.7386 -0.2007 -0.0196 0.061 Uiso 1 1 calc R
H19 H 0.6495 -0.1997 0.0295 0.061 Uiso 1 1 calc R
H20 H 0.8198 -0.1966 0.0382 0.061 Uiso 1 1 calc R
C15 C 0.8000(15) 0.0365(8) 0.1833(6) 0.021(3) Uani 1 1 d .
C16 C 0.9261(19) 0.0698(9) 0.1704(7) 0.030(4) Uani 1 1 d .
H21 H 0.9689 0.0619 0.1394 0.036 Uiso 1 1 calc R
C17 C 0.9753(18) 0.1138(9) 0.2085(7) 0.027(4) Uani 1 1 d .
H22 H 1.0583 0.1424 0.2099 0.033 Uiso 1 1 calc R
C18 C 0.8782(17) 0.1095(8) 0.2468(6) 0.019(3) Uani 1 1 d .
N1 N 0.7717(13) 0.0619(8) 0.2298(5) 0.022(3) Uani 1 1 d .
C19 C 0.8888(17) 0.1458(8) 0.2949(7) 0.024(4) Uani 1 1 d .
C20 C 1.0136(15) 0.1942(7) 0.3077(6) 0.016(3) Uani 1 1 d .
C21 C 1.0089(18) 0.2600(8) 0.2822(7) 0.024(4) Uani 1 1 d .
H23 H 0.9316 0.2722 0.2570 0.029 Uiso 1 1 calc R
C22 C 1.1213(18) 0.3069(8) 0.2952(7) 0.027(4) Uani 1 1 d .
H24 H 1.1210 0.3500 0.2761 0.033 Uiso 1 1 calc R
C23 C 1.2313(18) 0.2956(9) 0.3329(7) 0.027(4) Uani 1 1 d .
H25 H 1.3010 0.3307 0.3429 0.032 Uiso 1 1 calc R
C24 C 1.2352(19) 0.2252(11) 0.3574(7) 0.035(4) Uani 1 1 d .
H26 H 1.3145 0.2118 0.3814 0.042 Uiso 1 1 calc R
C25 C 1.1211(16) 0.1775(8) 0.3454(6) 0.021(4) Uani 1 1 d .
H27 H 1.1194 0.1338 0.3635 0.025 Uiso 1 1 calc R
C26 C 0.7972(18) 0.1377(9) 0.3343(7) 0.030(4) Uani 1 1 d .
C27 C 0.8025(17) 0.1791(9) 0.3807(7) 0.027(4) Uani 1 1 d .
H28 H 0.8715 0.2140 0.3919 0.033 Uiso 1 1 calc R
C28 C 0.6881(17) 0.1588(9) 0.4061(7) 0.028(4) Uani 1 1 d .
H29 H 0.6660 0.1760 0.4389 0.033 Uiso 1 1 calc R
C29 C 0.6088(17) 0.1071(9) 0.3741(6) 0.023(4) Uani 1 1 d .
N2 N 0.6744(13) 0.0968(7) 0.3305(5) 0.016(3) Uani 1 1 d .
C30 C 0.4767(15) 0.0727(8) 0.3851(6) 0.017(3) Uani 1 1 d .
C31 C 0.4318(16) 0.0870(9) 0.4345(6) 0.021(3) Uani 1 1 d .
H30 H 0.4850 0.1195 0.4571 0.026 Uiso 1 1 calc R
C32 C 0.311(2) 0.0547(11) 0.4512(6) 0.033(4) Uani 1 1 d .
C33 C 0.2426(18) 0.0056(10) 0.4175(7) 0.030(4) Uani 1 1 d .
H31 H 0.1646 -0.0193 0.4290 0.036 Uiso 1 1 calc R
C34 C 0.2790(16) -0.0105(9) 0.3679(7) 0.029(4) Uani 1 1 d .
C35 C 0.3957(15) 0.0266(9) 0.3513(6) 0.019(3) Uani 1 1 d .
O2 O 0.4219(11) 0.0161(6) 0.3008(4) 0.024(3) Uani 1 1 d .
C36 C 0.2636(19) 0.0723(10) 0.5035(7) 0.034(4) Uani 1 1 d .
C37 C 0.372(2) 0.1112(11) 0.5408(7) 0.039(5) Uani 1 1 d .
H32 H 0.4493 0.0789 0.5534 0.059 Uiso 1 1 calc R
H33 H 0.3257 0.1287 0.5705 0.059 Uiso 1 1 calc R
H34 H 0.4104 0.1513 0.5228 0.059 Uiso 1 1 calc R
C38 C 0.131(2) 0.1209(11) 0.4934(7) 0.042(5) Uani 1 1 d .
H35 H 0.1564 0.1637 0.4751 0.063 Uiso 1 1 calc R
H36 H 0.0984 0.1340 0.5268 0.063 Uiso 1 1 calc R
H37 H 0.0550 0.0956 0.4720 0.063 Uiso 1 1 calc R
C39 C 0.216(2) 0.0067(10) 0.5308(7) 0.037(5) Uani 1 1 d .
H38 H 0.1423 -0.0178 0.5078 0.056 Uiso 1 1 calc R
H39 H 0.1778 0.0206 0.5630 0.056 Uiso 1 1 calc R
H40 H 0.2977 -0.0249 0.5392 0.056 Uiso 1 1 calc R
C40 C 0.2002(17) -0.0698(11) 0.3341(7) 0.031(4) Uani 1 1 d .
C41 C 0.127(2) -0.0412(11) 0.2844(8) 0.043(5) Uani 1 1 d .
H41 H 0.0530 -0.0077 0.2920 0.065 Uiso 1 1 calc R
H42 H 0.0838 -0.0802 0.2631 0.065 Uiso 1 1 calc R
H43 H 0.1966 -0.0168 0.2653 0.065 Uiso 1 1 calc R
C42 C 0.084(2) -0.1063(12) 0.3632(9) 0.046(5) Uani 1 1 d .
H44 H 0.0127 -0.0713 0.3705 0.069 Uiso 1 1 calc R
H45 H 0.1288 -0.1264 0.3961 0.069 Uiso 1 1 calc R
H46 H 0.0385 -0.1441 0.3414 0.069 Uiso 1 1 calc R
C43 C 0.351(4) -0.1336(11) 0.3137(11) 0.18(3) Uani 1 1 d .
H47 H 0.3096 -0.1800 0.3040 0.270 Uiso 1 1 calc R
H48 H 0.4255 -0.1391 0.3431 0.270 Uiso 1 1 calc R
H49 H 0.3924 -0.1133 0.2839 0.270 Uiso 1 1 calc R
Cl1 Cl 0.7156(5) -0.0763(2) 0.30687(18) 0.0317(10) Uani 1 1 d .
O3 O 0.4989(11) 0.1257(6) 0.2321(4) 0.022(2) Uani 1 1 d .
C44 C 0.513(2) 0.1489(15) 0.1808(9) 0.060(7) Uani 1 1 d .
H50 H 0.5931 0.1826 0.1806 0.072 Uiso 1 1 calc R
H51 H 0.5290 0.1084 0.1578 0.072 Uiso 1 1 calc R
C45 C 0.394(4) 0.179(6) 0.1663(15) 0.38(7) Uani 1 1 d .
H52 H 0.3162 0.1441 0.1604 0.456 Uiso 1 1 calc R
H53 H 0.3989 0.2071 0.1342 0.456 Uiso 1 1 calc R
C46 C 0.375(3) 0.2298(12) 0.2160(11) 0.065(7) Uani 1 1 d .
H54 H 0.4474 0.2678 0.2211 0.078 Uiso 1 1 calc R
H55 H 0.2780 0.2500 0.2150 0.078 Uiso 1 1 calc R
C47 C 0.402(3) 0.1703(11) 0.2548(8) 0.047(6) Uani 1 1 d .
H56 H 0.4442 0.1883 0.2891 0.057 Uiso 1 1 calc R
H57 H 0.3126 0.1449 0.2592 0.057 Uiso 1 1 calc R

loop_
_atom_site_aniso_label
_atom_site_aniso_U_11
_atom_site_aniso_U_22
_atom_site_aniso_U_33
_atom_site_aniso_U_23
_atom_site_aniso_U_13
_atom_site_aniso_U_12
Sn1 0.0153(6) 0.0220(6) 0.0248(6) -0.0026(5) 0.0108(4) -0.0020(5)
O1 0.023(6) 0.016(6) 0.037(7) -0.008(5) 0.018(5) -0.003(5)
C1 0.026(9) 0.020(9) 0.035(9) -0.003(7) 0.010(7) 0.018(8)
C2 0.015(8) 0.034(10) 0.026(9) -0.008(7) -0.002(7) 0.005(7)
C3 0.020(8) 0.015(8) 0.029(9) -0.001(6) -0.007(7) 0.005(7)
C4 0.035(10) 0.016(8) 0.019(8) 0.005(6) 0.009(7) 0.017(7)
C5 0.011(7) 0.028(9) 0.031(9) 0.007(7) 0.010(6) -0.003(7)
C6 0.018(8) 0.001(7) 0.033(9) -0.006(6) 0.011(7) -0.001(6)
C7 0.029(10) 0.023(9) 0.029(9) 0.002(7) -0.004(7) -0.003(8)
C8 0.011(8) 0.053(13) 0.043(11) -0.005(9) 0.007(7) -0.007(9)
C9 0.000(6) 0.000(6) 0.040(9) -0.019(6) -0.006(6) 0.003(5)
C10 0.030(10) 0.036(11) 0.031(10) 0.000(8) 0.007(8) -0.004(8)
C11 0.045(11) 0.035(10) 0.015(8) 0.001(7) 0.018(8) 0.009(9)
C12 0.046(12) 0.077(16) 0.022(10) -0.008(10) 0.027(9) -0.006(11)
C13 0.053(13) 0.073(16) 0.020(10) -0.002(10) 0.015(9) -0.001(12)
C14 0.075(15) 0.011(9) 0.039(11) -0.002(7) 0.019(10) 0.019(9)
C15 0.007(7) 0.022(9) 0.037(9) 0.004(7) 0.008(6) -0.003(7)
C16 0.031(10) 0.033(10) 0.030(10) -0.001(8) 0.017(8) -0.009(8)
C17 0.022(9) 0.025(9) 0.038(10) 0.008(8) 0.017(8) 0.002(7)
C18 0.027(9) 0.018(8) 0.014(8) -0.002(6) 0.008(6) 0.005(7)
N1 0.004(6) 0.039(9) 0.023(7) 0.002(6) 0.003(5) 0.003(6)
C19 0.015(8) 0.019(9) 0.042(10) 0.007(7) 0.017(7) 0.007(7)
C20 0.013(7) 0.006(7) 0.030(9) -0.006(6) 0.008(6) 0.004(6)
C21 0.020(8) 0.019(9) 0.034(10) 0.001(7) 0.009(7) 0.003(7)
C22 0.028(9) 0.008(8) 0.045(11) 0.013(7) -0.002(8) -0.003(7)
C23 0.020(9) 0.021(9) 0.039(10) 0.001(7) -0.003(8) -0.008(7)
C24 0.022(9) 0.048(12) 0.036(11) 0.004(9) 0.006(8) 0.003(9)
C25 0.019(8) 0.008(8) 0.041(10) 0.001(6) 0.026(7) 0.005(6)
C26 0.024(9) 0.021(9) 0.050(12) 0.002(8) 0.018(8) 0.004(7)
C27 0.015(8) 0.024(9) 0.043(11) -0.003(8) 0.010(7) -0.007(7)
C28 0.018(8) 0.027(9) 0.044(11) -0.007(8) 0.029(8) -0.007(7)
C29 0.024(9) 0.030(9) 0.018(8) -0.002(7) 0.011(7) -0.018(7)
N2 0.012(6) 0.023(7) 0.014(6) -0.008(5) 0.010(5) -0.007(5)
C30 0.007(7) 0.024(9) 0.021(8) 0.005(6) 0.006(6) -0.010(6)
C31 0.010(7) 0.024(9) 0.032(9) -0.002(7) 0.009(7) -0.004(7)
C32 0.032(10) 0.051(12) 0.019(9) 0.003(8) 0.013(8) 0.014(9)
C33 0.022(9) 0.040(11) 0.030(10) -0.006(8) 0.014(8) 0.001(8)
C34 0.009(8) 0.033(10) 0.045(11) 0.013(8) 0.006(7) -0.009(7)
C35 0.011(7) 0.023(8) 0.024(8) 0.003(7) 0.003(6) 0.013(7)
O2 0.010(5) 0.037(7) 0.023(6) -0.004(5) -0.001(4) -0.004(5)
C36 0.026(10) 0.042(12) 0.036(10) 0.009(8) 0.018(8) -0.007(9)
C37 0.044(12) 0.052(13) 0.025(10) -0.006(8) 0.017(8) -0.031(10)
C38 0.042(12) 0.054(13) 0.038(11) 0.000(9) 0.035(10) 0.007(10)
C39 0.040(11) 0.046(12) 0.028(10) 0.006(8) 0.009(8) -0.017(9)
C40 0.013(8) 0.052(12) 0.028(10) 0.000(8) 0.006(7) -0.014(8)
C41 0.030(10) 0.035(12) 0.068(14) -0.010(10) 0.018(10) -0.014(9)
C42 0.027(11) 0.050(13) 0.063(14) -0.007(11) 0.017(10) -0.023(10)
C43 0.33(5) 0.029(12) 0.12(2) 0.060(14) -0.23(3) -0.11(2)
Cl1 0.025(2) 0.023(2) 0.048(3) 0.0035(19) 0.0090(19) 0.0014(18)
O3 0.019(6) 0.025(6) 0.025(6) 0.014(5) 0.008(5) 0.004(5)
C44 0.041(13) 0.086(19) 0.056(15) 0.000(13) 0.018(11) 0.004(13)
C45 0.07(3) 1.0(2) 0.06(3) 0.01(6) 0.03(2) 0.22(7)
C46 0.059(16) 0.034(13) 0.10(2) 0.007(12) 0.011(14) 0.039(12)
C47 0.064(15) 0.048(13) 0.035(11) 0.004(9) 0.031(10) 0.018(11)

loop_
_atom_type_symbol
_atom_type_description
_atom_type_scat_dispersion_real
_atom_type_scat_dispersion_imag
_atom_type_scat_source
C C 0.0033 0.0016 'International Tables Vol C Tables 4.2.6.8 and 6.1.1.4'
H H 0.0000 0.0000 'International Tables Vol C Tables 4.2.6.8 and 6.1.1.4'
N N 0.0061 0.0033 'International Tables Vol C Tables 4.2.6.8 and 6.1.1.4'
O O 0.0106 0.0060 'International Tables Vol C Tables 4.2.6.8 and 6.1.1.4'
Cl Cl 0.1484 0.1585 'International Tables Vol C Tables 4.2.6.8 and 6.1.1.4'
Sn Sn -0.6537 1.4246 'International Tables Vol C Tables 4.2.6.8 and 6.1.1.4'

loop_
_geom_angle_atom_site_label_1
_geom_angle_atom_site_label_2
_geom_angle_atom_site_label_3
_geom_angle
O1 Sn1 O2 90.3(4)
O1 Sn1 N1 88.5(5)
O2 Sn1 N1 165.8(5)
O1 Sn1 N2 165.1(5)
O2 Sn1 N2 88.4(4)
N1 Sn1 N2 89.1(5)
O1 Sn1 O3 81.3(4)
O2 Sn1 O3 84.1(4)
N1 Sn1 O3 81.7(5)
N2 Sn1 O3 83.8(5)
O1 Sn1 Cl1 97.6(3)
O2 Sn1 Cl1 96.3(3)
N1 Sn1 Cl1 97.9(4)
N2 Sn1 Cl1 97.2(4)
O3 Sn1 Cl1 178.9(3)
C1 O1 Sn1 133.1(10)
O1 C1 C6 120.3(15)
O1 C1 C2 118.9(15)
C6 C1 C2 120.6(15)
C3 C2 C1 117.8(15)
C3 C2 C7 121.3(15)
C1 C2 C7 120.8(15)
C2 C3 C4 123.7(15)
C2 C3 H1 118.2
C4 C3 H1 118.2
C5 C4 C3 117.6(14)
C5 C4 C11 122.1(16)
C3 C4 C11 120.3(15)
C4 C5 C6 122.9(14)
C4 C5 H2 118.5
C6 C5 H2 118.5
C1 C6 C5 117.1(13)
C1 C6 C15 124.3(14)
C5 C6 C15 118.6(13)
C9 C7 C8 111.7(15)
C9 C7 C10 108.3(14)
C8 C7 C10 108.3(14)
C9 C7 C2 104.9(13)
C8 C7 C2 112.2(14)
C10 C7 C2 111.4(15)
C7 C8 H3 109.5
C7 C8 H4 109.5
H3 C8 H4 109.5
C7 C8 H5 109.5
H3 C8 H5 109.5
H4 C8 H5 109.5
C7 C9 H6 109.5
C7 C9 H7 109.5
H6 C9 H7 109.5
C7 C9 H8 109.5
H6 C9 H8 109.5
H7 C9 H8 109.5
C7 C10 H9 109.5
C7 C10 H10 109.5
H9 C10 H10 109.5
C7 C10 H11 109.5
H9 C10 H11 109.5
H10 C10 H11 109.5
C12 C11 C13 112.2(16)
C12 C11 C4 112.9(15)
C13 C11 C4 109.1(15)
C12 C11 C14 111.4(17)
C13 C11 C14 106.0(17)
C4 C11 C14 104.8(13)
C11 C12 H12 109.5
C11 C12 H13 109.5
H12 C12 H13 109.5
C11 C12 H14 109.5
H12 C12 H14 109.5
H13 C12 H14 109.5
C11 C13 H15 109.5
C11 C13 H16 109.5
H15 C13 H16 109.5
C11 C13 H17 109.5
H15 C13 H17 109.5
H16 C13 H17 109.5
C11 C14 H18 109.5
C11 C14 H19 109.5
H18 C14 H19 109.5
C11 C14 H20 109.5
H18 C14 H20 109.5
H19 C14 H20 109.5
N1 C15 C16 107.9(14)
N1 C15 C6 125.9(13)
C16 C15 C6 125.8(15)
C17 C16 C15 109.6(15)
C17 C16 H21 125.2
C15 C16 H21 125.2
C16 C17 C18 106.2(15)
C16 C17 H22 126.9
C18 C17 H22 126.9
N1 C18 C19 124.8(14)
N1 C18 C17 108.6(14)
C19 C18 C17 126.6(16)
C15 N1 C18 107.7(12)
C15 N1 Sn1 124.4(11)
C18 N1 Sn1 127.7(10)
C18 C19 C26 126.2(16)
C18 C19 C20 117.7(14)
C26 C19 C20 116.0(15)
C25 C20 C21 121.4(14)
C25 C20 C19 121.3(14)
C21 C20 C19 117.1(14)
C22 C21 C20 117.9(15)
C22 C21 H23 121.0
C20 C21 H23 121.0
C23 C22 C21 124.8(15)
C23 C22 H24 117.6
C21 C22 H24 117.6
C22 C23 C24 115.5(15)
C22 C23 H25 122.3
C24 C23 H25 122.3
C25 C24 C23 120.1(16)
C25 C24 H26 120.0
C23 C24 H26 120.0
C20 C25 C24 119.9(15)
C20 C25 H27 120.1
C24 C25 H27 120.1
N2 C26 C19 125.7(17)
N2 C26 C27 108.3(14)
C19 C26 C27 125.3(16)
C28 C27 C26 107.0(15)
C28 C27 H28 126.5
C26 C27 H28 126.5
C27 C28 C29 107.5(15)
C27 C28 H29 126.3
C29 C28 H29 126.3
N2 C29 C28 108.5(13)
N2 C29 C30 125.2(14)
C28 C29 C30 126.2(14)
C29 N2 C26 108.5(13)
C29 N2 Sn1 125.4(10)
C26 N2 Sn1 126.0(10)
C35 C30 C31 118.8(13)
C35 C30 C29 125.0(14)
C31 C30 C29 116.1(13)
C32 C31 C30 122.1(15)
C32 C31 H30 119.0
C30 C31 H30 119.0
C33 C32 C31 115.9(15)
C33 C32 C36 123.2(17)
C31 C32 C36 120.9(17)
C32 C33 C34 125.3(16)
C32 C33 H31 117.4
C34 C33 H31 117.4
C33 C34 C35 116.9(16)
C33 C34 C40 121.2(14)
C35 C34 C40 121.8(16)
O2 C35 C30 122.5(14)
O2 C35 C34 116.8(14)
C30 C35 C34 120.7(14)
C35 O2 Sn1 128.9(9)
C32 C36 C37 115.5(15)
C32 C36 C39 111.7(17)
C37 C36 C39 108.3(15)
C32 C36 C38 107.3(15)
C37 C36 C38 107.0(17)
C39 C36 C38 106.5(15)
C36 C37 H32 109.5
C36 C37 H33 109.5
H32 C37 H33 109.5
C36 C37 H34 109.5
H32 C37 H34 109.5
H33 C37 H34 109.5
C36 C38 H35 109.5
C36 C38 H36 109.5
H35 C38 H36 109.5
C36 C38 H37 109.5
H35 C38 H37 109.5
H36 C38 H37 109.5
C36 C39 H38 109.5
C36 C39 H39 109.5
H38 C39 H39 109.5
C36 C39 H40 109.5
H38 C39 H40 109.5
H39 C39 H40 109.5
C41 C40 C34 111.6(16)
C41 C40 C42 107.1(15)
C34 C40 C42 111.5(15)
C41 C40 C43 105.6(14)
C34 C40 C43 105.9(12)
C42 C40 C43 115.2(16)
C40 C41 H41 109.5
C40 C41 H42 109.5
H41 C41 H42 109.5
C40 C41 H43 109.5
H41 C41 H43 109.5
H42 C41 H43 109.5
C40 C42 H44 109.5
C40 C42 H45 109.5
H44 C42 H45 109.5
C40 C42 H46 109.5
H44 C42 H46 109.5
H45 C42 H46 109.5
C40 C43 H47 109.5
C40 C43 H48 109.5
H47 C43 H48 109.5
C40 C43 H49 109.5
H47 C43 H49 109.5
H48 C43 H49 109.5
C44 O3 C47 109.6(15)
C44 O3 Sn1 124.4(12)
C47 O3 Sn1 125.9(10)
C45 C44 O3 104(3)
C45 C44 H50 111.0
O3 C44 H50 111.0
C45 C44 H51 111.0
O3 C44 H51 111.0
H50 C44 H51 109.0
C44 C45 C46 102(3)
C44 C45 H52 111.4
C46 C45 H52 111.4
C44 C45 H53 111.4
C46 C45 H53 111.4
H52 C45 H53 109.2
C47 C46 C45 93(3)
C47 C46 H54 113.1
C45 C46 H54 113.1
C47 C46 H55 113.1
C45 C46 H55 113.1
H54 C46 H55 110.4
O3 C47 C46 103.8(15)
O3 C47 H56 111.0
C46 C47 H56 111.0
O3 C47 H57 111.0
C46 C47 H57 111.0
H56 C47 H57 109.0

loop_
_geom_bond_atom_site_label_1
_geom_bond_atom_site_label_2
_geom_bond_distance
Sn1 O1 1.966(11)
Sn1 O2 2.004(11)
Sn1 N1 2.080(13)
Sn1 N2 2.096(12)
Sn1 O3 2.274(10)
Sn1 Cl1 2.371(4)
O1 C1 1.366(19)
C1 C6 1.42(2)
C1 C2 1.43(2)
C2 C3 1.38(2)
C2 C7 1.54(2)
C3 C4 1.41(2)
C3 H1 0.9500
C4 C5 1.36(2)
C4 C11 1.55(2)
C5 C6 1.45(2)
C5 H2 0.9500
C6 C15 1.49(2)
C7 C9 1.41(2)
C7 C8 1.52(2)
C7 C10 1.52(2)
C8 H3 0.9800
C8 H4 0.9800
C8 H5 0.9800
C9 H6 0.9800
C9 H7 0.9800
C9 H8 0.9800
C10 H9 0.9800
C10 H10 0.9800
C10 H11 0.9800
C11 C12 1.47(3)
C11 C13 1.50(3)
C11 C14 1.56(2)
C12 H12 0.9800
C12 H13 0.9800
C12 H14 0.9800
C13 H15 0.9800
C13 H16 0.9800
C13 H17 0.9800
C14 H18 0.9800
C14 H19 0.9800
C14 H20 0.9800
C15 N1 1.35(2)
C15 C16 1.42(2)
C16 C17 1.33(2)
C16 H21 0.9500
C17 C18 1.43(2)
C17 H22 0.9500
C18 N1 1.38(2)
C18 C19 1.41(2)
C19 C26 1.42(2)
C19 C20 1.50(2)
C20 C25 1.36(2)
C20 C21 1.40(2)
C21 C22 1.39(2)
C21 H23 0.9500
C22 C23 1.36(2)
C22 H24 0.9500
C23 C24 1.47(2)
C23 H25 0.9500
C24 C25 1.41(2)
C24 H26 0.9500
C25 H27 0.9500
C26 N2 1.39(2)
C26 C27 1.42(2)
C27 C28 1.38(2)
C27 H28 0.9500
C28 C29 1.43(2)
C28 H29 0.9500
C29 N2 1.359(19)
C29 C30 1.46(2)
C30 C35 1.40(2)
C30 C31 1.41(2)
C31 C32 1.41(2)
C31 H30 0.9500
C32 C33 1.38(3)
C32 C36 1.51(2)
C33 C34 1.40(2)
C33 H31 0.9500
C34 C35 1.41(2)
C34 C40 1.56(2)
C35 O2 1.368(18)
C36 C37 1.51(3)
C36 C39 1.52(2)
C36 C38 1.55(3)
C37 H32 0.9800
C37 H33 0.9800
C37 H34 0.9800
C38 H35 0.9800
C38 H36 0.9800
C38 H37 0.9800
C39 H38 0.9800
C39 H39 0.9800
C39 H40 0.9800
C40 C41 1.49(3)
C40 C42 1.56(2)
C40 C43 1.98(5)
C41 H41 0.9800
C41 H42 0.9800
C41 H43 0.9800
C42 H44 0.9800
C42 H45 0.9800
C42 H46 0.9800
C43 H47 0.9800
C43 H48 0.9800
C43 H49 0.9800
O3 C44 1.42(3)
O3 C47 1.42(2)
C44 C45 1.28(5)
C44 H50 0.9900
C44 H51 0.9900
C45 C46 1.63(7)
C45 H52 0.9900
C45 H53 0.9900
C46 C47 1.51(3)
C46 H54 0.9900
C46 H55 0.9900
C47 H56 0.9900
C47 H57 0.9900

loop_
_geom_torsion_atom_site_label_1
_geom_torsion_atom_site_label_2
_geom_torsion_atom_site_label_3
_geom_torsion_atom_site_label_4
_geom_torsion
O2 Sn1 O1 C1 -173.8(14)
N1 Sn1 O1 C1 20.3(14)
N2 Sn1 O1 C1 101(2)
O3 Sn1 O1 C1 102.2(14)
Cl1 Sn1 O1 C1 -77.4(14)
Sn1 O1 C1 C6 -15(2)
Sn1 O1 C1 C2 169.8(11)
O1 C1 C2 C3 -179.7(14)
C6 C1 C2 C3 5(2)
O1 C1 C2 C7 -1(2)
C6 C1 C2 C7 -176.4(14)
C1 C2 C3 C4 -1(2)
C7 C2 C3 C4 179.6(14)
C2 C3 C4 C5 0(2)
C2 C3 C4 C11 -178.5(15)
C3 C4 C5 C6 -2(2)
C11 C4 C5 C6 176.4(14)
O1 C1 C6 C5 178.0(14)
C2 C1 C6 C5 -6(2)
O1 C1 C6 C15 -1(2)
C2 C1 C6 C15 174.2(15)
C4 C5 C6 C1 5(2)
C4 C5 C6 C15 -175.3(14)
C3 C2 C7 C9 112.1(17)
C1 C2 C7 C9 -66.8(19)
C3 C2 C7 C8 -126.4(18)
C1 C2 C7 C8 55(2)
C3 C2 C7 C10 -5(2)
C1 C2 C7 C10 176.3(15)
C5 C4 C11 C12 -4(2)
C3 C4 C11 C12 174.5(16)
C5 C4 C11 C13 -129.6(18)
C3 C4 C11 C13 49(2)
C5 C4 C11 C14 117.2(18)
C3 C4 C11 C14 -64(2)
C1 C6 C15 N1 2(2)
C5 C6 C15 N1 -176.9(15)
C1 C6 C15 C16 -169.8(16)
C5 C6 C15 C16 11(2)
N1 C15 C16 C17 1(2)
C6 C15 C16 C17 174.3(15)
C15 C16 C17 C18 0(2)
C16 C17 C18 N1 -0.1(19)
C16 C17 C18 C19 178.4(16)
C16 C15 N1 C18 -1.0(18)
C6 C15 N1 C18 -174.3(14)
C16 C15 N1 Sn1 -176.4(11)
C6 C15 N1 Sn1 10(2)
C19 C18 N1 C15 -177.9(15)
C17 C18 N1 C15 0.7(18)
C19 C18 N1 Sn1 -3(2)
C17 C18 N1 Sn1 175.9(11)
O1 Sn1 N1 C15 -16.9(13)
O2 Sn1 N1 C15 -102(2)
N2 Sn1 N1 C15 177.8(13)
O3 Sn1 N1 C15 -98.3(13)
Cl1 Sn1 N1 C15 80.7(12)
O1 Sn1 N1 C18 168.7(13)
O2 Sn1 N1 C18 84(2)
N2 Sn1 N1 C18 3.4(13)
O3 Sn1 N1 C18 87.3(13)
Cl1 Sn1 N1 C18 -93.8(13)
N1 C18 C19 C26 3(3)
C17 C18 C19 C26 -175.5(16)
N1 C18 C19 C20 178.6(14)
C17 C18 C19 C20 0(2)
C18 C19 C20 C25 -109.0(17)
C26 C19 C20 C25 67.2(19)
C18 C19 C20 C21 76.2(18)
C26 C19 C20 C21 -107.7(17)
C25 C20 C21 C22 3(2)
C19 C20 C21 C22 177.5(15)
C20 C21 C22 C23 -4(3)
C21 C22 C23 C24 6(3)
C22 C23 C24 C25 -7(3)
C21 C20 C25 C24 -4(2)
C19 C20 C25 C24 -178.2(15)
C23 C24 C25 C20 6(2)
C18 C19 C26 N2 -6(3)
C20 C19 C26 N2 178.6(15)
C18 C19 C26 C27 -174.4(16)
C20 C19 C26 C27 10(3)
N2 C26 C27 C28 4(2)
C19 C26 C27 C28 174.7(17)
C26 C27 C28 C29 -3(2)
C27 C28 C29 N2 0(2)
C27 C28 C29 C30 -178.0(16)
C28 C29 N2 C26 2.7(19)
C30 C29 N2 C26 -179.3(16)
C28 C29 N2 Sn1 -179.7(11)
C30 C29 N2 Sn1 -2(2)
C19 C26 N2 C29 -174.7(16)
C27 C26 N2 C29 -4.3(19)
C19 C26 N2 Sn1 8(2)
C27 C26 N2 Sn1 178.1(11)
O1 Sn1 N2 C29 96(2)
O2 Sn1 N2 C29 11.1(14)
N1 Sn1 N2 C29 177.1(14)
O3 Sn1 N2 C29 95.3(13)
Cl1 Sn1 N2 C29 -85.0(13)
O1 Sn1 N2 C26 -87(2)
O2 Sn1 N2 C26 -171.7(13)
N1 Sn1 N2 C26 -5.6(13)
O3 Sn1 N2 C26 -87.4(13)
Cl1 Sn1 N2 C26 92.2(13)
N2 C29 C30 C35 -3(3)
C28 C29 C30 C35 174.8(17)
N2 C29 C30 C31 175.7(16)
C28 C29 C30 C31 -7(3)
C35 C30 C31 C32 2(2)
C29 C30 C31 C32 -176.7(16)
C30 C31 C32 C33 3(3)
C30 C31 C32 C36 -178.5(16)
C31 C32 C33 C34 -4(3)
C36 C32 C33 C34 177.4(17)
C32 C33 C34 C35 0(3)
C32 C33 C34 C40 176.7(17)
C31 C30 C35 O2 172.3(14)
C29 C30 C35 O2 -9(2)
C31 C30 C35 C34 -6(2)
C29 C30 C35 C34 172.4(15)
C33 C34 C35 O2 -173.5(14)
C40 C34 C35 O2 10(2)
C33 C34 C35 C30 5(2)
C40 C34 C35 C30 -171.3(15)
C30 C35 O2 Sn1 26(2)
C34 C35 O2 Sn1 -155.4(11)
O1 Sn1 O2 C35 171.3(13)
N1 Sn1 O2 C35 -104(2)
N2 Sn1 O2 C35 -23.5(13)
O3 Sn1 O2 C35 -107.4(13)
Cl1 Sn1 O2 C35 73.6(13)
C33 C32 C36 C37 163.8(18)
C31 C32 C36 C37 -15(3)
C33 C32 C36 C39 39(2)
C31 C32 C36 C39 -138.9(18)
C33 C32 C36 C38 -77(2)
C31 C32 C36 C38 104.7(19)
C33 C34 C40 C41 118.7(18)
C35 C34 C40 C41 -65(2)
C33 C34 C40 C42 -1(2)
C35 C34 C40 C42 175.3(16)
C33 C34 C40 C43 -126.9(17)
C35 C34 C40 C43 49(2)
O1 Sn1 O3 C44 -50.9(15)
O2 Sn1 O3 C44 -142.0(15)
N1 Sn1 O3 C44 38.9(15)
N2 Sn1 O3 C44 128.9(15)
Cl1 Sn1 O3 C44 -32(16)
O1 Sn1 O3 C47 124.8(16)
O2 Sn1 O3 C47 33.6(15)
N1 Sn1 O3 C47 -145.5(16)
N2 Sn1 O3 C47 -55.4(15)
Cl1 Sn1 O3 C47 144(15)
C47 O3 C44 C45 -27(5)
Sn1 O3 C44 C45 149(5)
O3 C44 C45 C46 48(6)
C44 C45 C46 C47 -51(5)
C44 O3 C47 C46 -8(2)
Sn1 O3 C47 C46 175.3(14)
C45 C46 C47 O3 32(3)
